data_7123731
loop_
_publ_author_name
'Akhtar, Nasim'
'Pradhan, Nirmalya'
'Saha, Abhishek'
'Kumar, Vishnu'
'Biswas, Oindrila'
'Dey, Subhasis'
'Shah, Manisha'
'Kumar, Sachin'
'Manna, Debasis'

_publ_section_title
;
 Tuning the Solubility of the Ionophores: Glutathione-Mediated Transport
 of Chloride Ion across the Membranes
;
_journal_name_full 'Chemical Communications'
_journal_paper_doi 10.1039/C9CC04518J
_journal_year 2019
_chemical_formula_moiety 'C27 H48 N6 S6, C16 H36 N, Cl, O'
_chemical_formula_sum 'C43 H84 Cl N7 O S6'
_chemical_formula_weight 942.98
_space_group_IT_number 2
_space_group_name_Hall '-P 1'
_space_group_name_H-M_alt 'P -1'
_symmetry_cell_setting triclinic
_symmetry_space_group_name_Hall '-P 1'
_symmetry_space_group_name_H-M 'P -1'
_atom_sites_solution_hydrogens geom
_atom_sites_solution_primary direct
_atom_sites_solution_secondary difmap
_audit_creation_method SHELXL-97
_audit_update_record
;
2019-02-27 deposited with the CCDC.    2019-06-26 downloaded from the CCDC.
;
_cell_angle_alpha 67.517(5)
_cell_angle_beta 87.324(4)
_cell_angle_gamma 85.158(5)
_cell_formula_units_Z 2
_cell_length_a 12.8015(8)
_cell_length_b 13.8204(8)
_cell_length_c 16.5396(7)
_cell_measurement_reflns_used 4392
_cell_measurement_temperature 293(2)
_cell_measurement_theta_max 25.00
_cell_measurement_theta_min 2.18
_cell_volume 2693.8(3)
_computing_cell_refinement 'CrysAlisPro 1.171.40.23a (Rigaku OD, 2018)'
_computing_data_collection 'CrysAlisPro 1.171.40.23a (Rigaku OD, 2018)'
_computing_data_reduction 'CrysAlisPro 1.171.40.23a (Rigaku OD, 2018)'
_computing_structure_refinement 'SHELXL-97 (Sheldrick, 1997)'
_computing_structure_solution 'SHELXS-97 (Sheldrick, 1990)'
_diffrn_ambient_temperature 293(2)
_diffrn_measured_fraction_theta_full 0.999
_diffrn_measured_fraction_theta_max 0.999
_diffrn_measurement_device_type 'SuperNova, Single source at offset/far, Eos'
_diffrn_radiation_monochromator graphite
_diffrn_radiation_source 'fine-focus sealed tube'
_diffrn_radiation_type MoK\a
_diffrn_radiation_wavelength 0.71073
_diffrn_reflns_av_R_equivalents 0.0777
_diffrn_reflns_av_sigmaI/netI 0.1364
_diffrn_reflns_limit_h_max 15
_diffrn_reflns_limit_h_min -15
_diffrn_reflns_limit_k_max 16
_diffrn_reflns_limit_k_min -16
_diffrn_reflns_limit_l_max 19
_diffrn_reflns_limit_l_min -19
_diffrn_reflns_number 18456
_diffrn_reflns_theta_full 25.00
_diffrn_reflns_theta_max 25.00
_diffrn_reflns_theta_min 2.18
_exptl_absorpt_coefficient_mu 0.341
_exptl_absorpt_correction_T_max 0.925
_exptl_absorpt_correction_T_min 0.903
_exptl_absorpt_correction_type multi-scan
_exptl_crystal_colour colorless
_exptl_crystal_density_diffrn 1.163
_exptl_crystal_density_method 'not measured'
_exptl_crystal_description block
_exptl_crystal_F_000 1024
_exptl_crystal_size_max 0.30
_exptl_crystal_size_mid 0.25
_exptl_crystal_size_min 0.23
_refine_diff_density_max 0.917
_refine_diff_density_min -0.462
_refine_diff_density_rms 0.099
_refine_ls_extinction_method none
_refine_ls_goodness_of_fit_ref 1.020
_refine_ls_hydrogen_treatment mixed
_refine_ls_matrix_type full
_refine_ls_number_parameters 557
_refine_ls_number_reflns 9485
_refine_ls_number_restraints 0
_refine_ls_restrained_S_all 1.020
_refine_ls_R_factor_all 0.1197
_refine_ls_R_factor_gt 0.0739
_refine_ls_shift/su_max 0.001
_refine_ls_shift/su_mean 0.000
_refine_ls_structure_factor_coef Fsqd
_refine_ls_weighting_details 'calc w=1/[\s^2^(Fo^2^)+(0.0793P)^2^+0.0000P] where P=(Fo^2^+2Fc^2^)/3'
_refine_ls_weighting_scheme calc
_refine_ls_wR_factor_gt 0.1708
_refine_ls_wR_factor_ref 0.2061
_reflns_number_gt 5708
_reflns_number_total 9485
_reflns_threshold_expression >2sigma(I)
_cod_data_source_file c9cc04518j2.cif
_cod_data_source_block exp_5744-na-267-b
_cod_database_code 7123731

loop_
_symmetry_equiv_pos_as_xyz
'x, y, z'
'-x, -y, -z'

loop_
_atom_site_label
_atom_site_type_symbol
_atom_site_fract_x
_atom_site_fract_y
_atom_site_fract_z
_atom_site_U_iso_or_equiv
_atom_site_adp_type
_atom_site_occupancy
_atom_site_symmetry_multiplicity
_atom_site_calc_flag
_atom_site_refinement_flags
Cl1 Cl 0.16828(9) 0.37461(9) 0.53542(7) 0.0319(3) Uani 1 1 d .
S5 S 1.34284(9) 0.48043(9) 0.20204(7) 0.0249(3) Uani 1 1 d .
S1 S 0.83927(10) 0.79727(9) 0.10303(7) 0.0289(3) Uani 1 1 d .
S6 S 1.56238(9) 0.63252(10) 0.40759(7) 0.0317(3) Uani 1 1 d .
S3 S 0.72683(10) 0.07706(9) 0.64676(7) 0.0342(3) Uani 1 1 d .
S2 S 0.69504(10) 0.98394(10) 0.29580(8) 0.0372(3) Uani 1 1 d .
S4 S 0.76973(12) 0.17854(13) 0.94419(8) 0.0529(4) Uani 1 1 d .
O1 O 0.9304(2) 0.4004(3) 0.5895(2) 0.0393(9) Uani 1 1 d .
N5 N 1.2060(3) 0.3972(3) 0.3337(2) 0.0239(9) Uani 1 1 d .
N7 N 0.5853(3) 0.7893(3) 0.8875(2) 0.0206(8) Uani 1 1 d .
N1 N 0.8055(3) 0.6441(3) 0.2580(2) 0.0221(9) Uani 1 1 d .
N2 N 0.8456(3) 0.7986(3) 0.2639(3) 0.0275(10) Uani 1 1 d .
N6 N 1.3337(3) 0.4812(3) 0.3645(2) 0.0288(10) Uani 1 1 d .
N3 N 0.8343(3) 0.2387(3) 0.5476(2) 0.0254(9) Uani 1 1 d .
N4 N 0.8107(3) 0.2219(3) 0.6885(2) 0.0304(10) Uani 1 1 d .
C2 C 0.8610(3) 0.4647(3) 0.2744(2) 0.0178(9) Uani 1 1 d .
C4 C 0.8768(3) 0.2953(3) 0.3929(2) 0.0206(10) Uani 1 1 d .
C32 C 0.7001(3) 0.7518(3) 0.8995(3) 0.0216(10) Uani 1 1 d .
H32A H 0.7101 0.7056 0.9602 0.026 Uiso 1 1 calc R
H32B H 0.7172 0.7103 0.8642 0.026 Uiso 1 1 calc R
C3 C 0.8145(3) 0.3842(3) 0.3425(2) 0.0171(9) Uani 1 1 d .
C9 C 0.7961(3) 0.5647(3) 0.2216(2) 0.0188(9) Uani 1 1 d .
H9A H 0.8205 0.5904 0.1611 0.023 Uiso 1 1 calc R
H9B H 0.7232 0.5499 0.2228 0.023 Uiso 1 1 calc R
C6 C 1.0298(3) 0.3650(3) 0.3051(2) 0.0181(9) Uani 1 1 d .
C1 C 0.9693(3) 0.4556(3) 0.2563(2) 0.0184(9) Uani 1 1 d .
C23 C 1.1459(3) 0.3555(3) 0.2832(3) 0.0190(9) Uani 1 1 d .
H23A H 1.1687 0.2823 0.2967 0.023 Uiso 1 1 calc R
H23B H 1.1577 0.3940 0.2212 0.023 Uiso 1 1 calc R
C24 C 1.2911(3) 0.4513(3) 0.3049(3) 0.0193(9) Uani 1 1 d .
C7 C 1.0198(3) 0.5457(3) 0.1830(2) 0.0215(10) Uani 1 1 d .
H7A H 1.0920 0.5472 0.1977 0.026 Uiso 1 1 calc R
H7B H 0.9830 0.6118 0.1786 0.026 Uiso 1 1 calc R
C33 C 0.7776(3) 0.8356(3) 0.8763(3) 0.0257(10) Uani 1 1 d .
H33A H 0.7702 0.8704 0.9175 0.031 Uiso 1 1 calc R
H33B H 0.7638 0.8878 0.8182 0.031 Uiso 1 1 calc R
C14 C 0.6979(3) 0.3922(3) 0.3633(3) 0.0228(10) Uani 1 1 d .
H14A H 0.6739 0.4654 0.3476 0.027 Uiso 1 1 calc R
H14B H 0.6865 0.3563 0.4257 0.027 Uiso 1 1 calc R
C17 C 0.7941(3) 0.1826(3) 0.6274(3) 0.0260(11) Uani 1 1 d .
C10 C 0.8293(3) 0.7429(3) 0.2141(3) 0.0228(10) Uani 1 1 d .
C15 C 0.6338(3) 0.3441(4) 0.3142(3) 0.0288(11) Uani 1 1 d .
H15A H 0.6395 0.3838 0.2524 0.043 Uiso 1 1 calc R
H15B H 0.5616 0.3457 0.3325 0.043 Uiso 1 1 calc R
H15C H 0.6600 0.2728 0.3269 0.043 Uiso 1 1 calc R
C5 C 0.9842(3) 0.2853(3) 0.3758(2) 0.0202(10) Uani 1 1 d .
C11 C 0.8734(4) 0.9049(3) 0.2305(3) 0.0307(11) Uani 1 1 d .
H11A H 0.9186 0.9164 0.1794 0.037 Uiso 1 1 calc R
H11B H 0.9132 0.9159 0.2743 0.037 Uiso 1 1 calc R
C40 C 0.5252(3) 0.6921(3) 0.9114(3) 0.0260(11) Uani 1 1 d .
H40A H 0.5400 0.6477 0.9719 0.031 Uiso 1 1 calc R
H40B H 0.5526 0.6538 0.8757 0.031 Uiso 1 1 calc R
C29 C 0.6073(3) 0.8268(3) 0.7232(3) 0.0244(10) Uani 1 1 d .
H29A H 0.6828 0.8304 0.7190 0.029 Uiso 1 1 calc R
H29B H 0.5922 0.7542 0.7390 0.029 Uiso 1 1 calc R
C16 C 0.8276(3) 0.2105(3) 0.4717(3) 0.0241(10) Uani 1 1 d .
H16A H 0.7549 0.2061 0.4602 0.029 Uiso 1 1 calc R
H16B H 0.8648 0.1428 0.4825 0.029 Uiso 1 1 calc R
C26 C 1.4289(3) 0.6115(4) 0.3925(3) 0.0289(11) Uani 1 1 d .
H26A H 1.3901 0.5916 0.4476 0.035 Uiso 1 1 calc R
H26B H 1.3944 0.6750 0.3508 0.035 Uiso 1 1 calc R
C36 C 0.5518(3) 0.8512(3) 0.9444(3) 0.0259(10) Uani 1 1 d .
H36A H 0.5964 0.9091 0.9296 0.031 Uiso 1 1 calc R
H36B H 0.4807 0.8811 0.9293 0.031 Uiso 1 1 calc R
C30 C 0.5588(3) 0.8938(4) 0.6355(3) 0.0289(11) Uani 1 1 d .
H30A H 0.4873 0.8756 0.6350 0.035 Uiso 1 1 calc R
H30B H 0.5565 0.9672 0.6277 0.035 Uiso 1 1 calc R
C8 C 1.0174(4) 0.5346(4) 0.0943(3) 0.0318(11) Uani 1 1 d .
H8A H 1.0594 0.4726 0.0968 0.048 Uiso 1 1 calc R
H8B H 1.0449 0.5950 0.0495 0.048 Uiso 1 1 calc R
H8C H 0.9464 0.5292 0.0810 0.048 Uiso 1 1 calc R
C21 C 1.0533(3) 0.1916(3) 0.4324(3) 0.0263(10) Uani 1 1 d .
H21A H 1.0258 0.1668 0.4920 0.032 Uiso 1 1 calc R
H21B H 1.1233 0.2132 0.4332 0.032 Uiso 1 1 calc R
C28 C 0.5634(3) 0.8655(3) 0.7934(3) 0.0232(10) Uani 1 1 d .
H28A H 0.4881 0.8794 0.7863 0.028 Uiso 1 1 calc R
H28B H 0.5928 0.9314 0.7841 0.028 Uiso 1 1 calc R
C37 C 0.5551(4) 0.7909(3) 1.0426(3) 0.0301(11) Uani 1 1 d .
H37A H 0.6238 0.7546 1.0589 0.036 Uiso 1 1 calc R
H37B H 0.5034 0.7390 1.0603 0.036 Uiso 1 1 calc R
C25 C 1.4340(3) 0.5233(4) 0.3581(3) 0.0296(11) Uani 1 1 d .
H25A H 1.4575 0.5500 0.2974 0.035 Uiso 1 1 calc R
H25B H 1.4848 0.4677 0.3914 0.035 Uiso 1 1 calc R
C41 C 0.4073(3) 0.7081(4) 0.9014(3) 0.0328(12) Uani 1 1 d .
H41A H 0.3783 0.7515 0.9325 0.039 Uiso 1 1 calc R
H41B H 0.3902 0.7438 0.8401 0.039 Uiso 1 1 calc R
C34 C 0.8889(3) 0.7848(4) 0.8795(3) 0.0328(12) Uani 1 1 d .
H34A H 0.9018 0.7329 0.9379 0.039 Uiso 1 1 calc R
H34B H 0.8947 0.7486 0.8393 0.039 Uiso 1 1 calc R
C18 C 0.7757(4) 0.1723(4) 0.7801(3) 0.0320(11) Uani 1 1 d .
H18A H 0.8140 0.1046 0.8075 0.038 Uiso 1 1 calc R
H18B H 0.7017 0.1611 0.7824 0.038 Uiso 1 1 calc R
C38 C 0.5321(4) 0.8682(4) 1.0884(3) 0.0320(11) Uani 1 1 d .
H38A H 0.5830 0.9209 1.0690 0.038 Uiso 1 1 calc R
H38B H 0.4630 0.9035 1.0722 0.038 Uiso 1 1 calc R
C12 C 0.7800(4) 0.9857(4) 0.2052(3) 0.0338(12) Uani 1 1 d .
H12A H 0.7393 0.9734 0.1625 0.041 Uiso 1 1 calc R
H12B H 0.8058 1.0550 0.1774 0.041 Uiso 1 1 calc R
C22 C 1.0599(4) 0.1014(4) 0.3997(3) 0.0365(12) Uani 1 1 d .
H22A H 0.9915 0.0766 0.4024 0.055 Uiso 1 1 calc R
H22B H 1.1067 0.0451 0.4360 0.055 Uiso 1 1 calc R
H22C H 1.0857 0.1259 0.3404 0.055 Uiso 1 1 calc R
C27 C 1.5405(4) 0.7485(4) 0.4319(3) 0.0409(13) Uani 1 1 d .
H27A H 1.4988 0.8008 0.3869 0.061 Uiso 1 1 calc R
H27B H 1.6066 0.7751 0.4346 0.061 Uiso 1 1 calc R
H27C H 1.5043 0.7318 0.4872 0.061 Uiso 1 1 calc R
C39 C 0.5364(4) 0.8129(4) 1.1870(3) 0.0425(13) Uani 1 1 d .
H39A H 0.4897 0.7573 1.2059 0.064 Uiso 1 1 calc R
H39B H 0.5157 0.8622 1.2138 0.064 Uiso 1 1 calc R
H39C H 0.6066 0.7841 1.2037 0.064 Uiso 1 1 calc R
C19 C 0.7942(5) 0.2408(4) 0.8279(3) 0.0436(14) Uani 1 1 d .
H19A H 0.7489 0.3048 0.8046 0.052 Uiso 1 1 calc R
H19B H 0.8662 0.2599 0.8180 0.052 Uiso 1 1 calc R
C42 C 0.3601(4) 0.6031(4) 0.9378(3) 0.0480(15) Uani 1 1 d .
H42A H 0.3735 0.5701 1.0001 0.058 Uiso 1 1 calc R
H42B H 0.3940 0.5581 0.9100 0.058 Uiso 1 1 calc R
C13 C 0.7764(4) 1.0412(4) 0.3494(3) 0.0478(14) Uani 1 1 d .
H13A H 0.8370 0.9945 0.3725 0.072 Uiso 1 1 calc R
H13B H 0.7372 1.0527 0.3963 0.072 Uiso 1 1 calc R
H13C H 0.7980 1.1070 0.3080 0.072 Uiso 1 1 calc R
C35 C 0.9717(4) 0.8634(5) 0.8558(4) 0.0509(15) Uani 1 1 d .
H35A H 0.9568 0.9175 0.7996 0.076 Uiso 1 1 calc R
H35B H 1.0393 0.8285 0.8538 0.076 Uiso 1 1 calc R
H35C H 0.9715 0.8939 0.8991 0.076 Uiso 1 1 calc R
C31 C 0.6202(4) 0.8785(4) 0.5603(3) 0.0420(13) Uani 1 1 d .
H31A H 0.6891 0.9024 0.5573 0.063 Uiso 1 1 calc R
H31B H 0.5847 0.9180 0.5065 0.063 Uiso 1 1 calc R
H31C H 0.6258 0.8054 0.5694 0.063 Uiso 1 1 calc R
C20 C 0.8788(4) 0.0857(4) 0.9724(3) 0.0510(15) Uani 1 1 d .
H20A H 0.8753 0.0384 0.9428 0.077 Uiso 1 1 calc R
H20B H 0.8784 0.0468 1.0345 0.077 Uiso 1 1 calc R
H20C H 0.9423 0.1213 0.9553 0.077 Uiso 1 1 calc R
C43 C 0.2417(4) 0.6128(6) 0.9235(4) 0.081(2) Uani 1 1 d .
H43A H 0.2079 0.6583 0.9499 0.122 Uiso 1 1 calc R
H43B H 0.2148 0.5446 0.9496 0.122 Uiso 1 1 calc R
H43C H 0.2282 0.6415 0.8618 0.122 Uiso 1 1 calc R
H100 H 0.842(3) 0.766(3) 0.311(3) 0.021(14) Uiso 1 1 d .
H101 H 0.813(3) 0.626(3) 0.306(3) 0.007(11) Uiso 1 1 d .
H103 H 1.180(3) 0.385(3) 0.391(3) 0.033(12) Uiso 1 1 d .
H102 H 1.307(3) 0.455(3) 0.414(2) 0.004(9) Uiso 1 1 d .
H104 H 0.866(3) 0.274(3) 0.678(3) 0.025(12) Uiso 1 1 d .
H105 H 0.871(3) 0.291(3) 0.545(2) 0.016(11) Uiso 1 1 d .

loop_
_atom_site_aniso_label
_atom_site_aniso_U_11
_atom_site_aniso_U_22
_atom_site_aniso_U_33
_atom_site_aniso_U_23
_atom_site_aniso_U_13
_atom_site_aniso_U_12
Cl1 0.0334(7) 0.0473(7) 0.0148(6) -0.0121(5) 0.0033(5) -0.0029(6)
S5 0.0293(6) 0.0290(6) 0.0184(6) -0.0120(5) 0.0068(5) -0.0035(5)
S1 0.0450(8) 0.0233(6) 0.0152(6) -0.0043(5) 0.0057(5) -0.0024(5)
S6 0.0357(7) 0.0358(7) 0.0264(7) -0.0145(6) 0.0012(5) -0.0062(6)
S3 0.0504(8) 0.0283(7) 0.0234(7) -0.0089(5) 0.0132(6) -0.0122(6)
S2 0.0373(8) 0.0390(8) 0.0393(8) -0.0200(6) 0.0054(6) -0.0022(6)
S4 0.0602(10) 0.0765(11) 0.0222(7) -0.0238(7) 0.0080(6) 0.0132(8)
O1 0.039(2) 0.043(2) 0.040(2) -0.0186(17) 0.0095(16) -0.0128(17)
N5 0.022(2) 0.042(2) 0.017(2) -0.0215(18) 0.0063(15) -0.0080(18)
N7 0.028(2) 0.025(2) 0.0130(18) -0.0120(16) 0.0051(15) -0.0043(17)
N1 0.035(2) 0.026(2) 0.006(2) -0.0071(17) 0.0065(16) -0.0005(17)
N2 0.043(3) 0.021(2) 0.016(2) -0.0050(19) 0.0018(18) -0.0038(19)
N6 0.028(2) 0.045(3) 0.019(2) -0.0172(19) 0.0065(17) -0.0090(19)
N3 0.041(2) 0.023(2) 0.016(2) -0.0106(17) 0.0096(16) -0.0152(19)
N4 0.053(3) 0.029(2) 0.0117(19) -0.0091(17) 0.0082(17) -0.013(2)
C2 0.026(2) 0.018(2) 0.014(2) -0.0113(18) 0.0037(17) -0.0029(18)
C4 0.032(3) 0.018(2) 0.012(2) -0.0080(18) 0.0056(18) -0.0018(19)
C32 0.025(2) 0.025(2) 0.012(2) -0.0054(19) -0.0026(17) 0.0043(19)
C3 0.025(2) 0.017(2) 0.012(2) -0.0088(18) 0.0012(17) -0.0021(18)
C9 0.026(2) 0.019(2) 0.014(2) -0.0100(18) 0.0035(17) -0.0015(19)
C6 0.022(2) 0.019(2) 0.014(2) -0.0088(18) -0.0010(17) 0.0004(19)
C1 0.032(2) 0.020(2) 0.008(2) -0.0101(18) 0.0034(17) -0.006(2)
C23 0.020(2) 0.023(2) 0.016(2) -0.0096(19) 0.0009(17) -0.0017(19)
C24 0.023(2) 0.020(2) 0.019(2) -0.0127(19) 0.0007(17) 0.0009(19)
C7 0.025(2) 0.021(2) 0.014(2) -0.0036(18) 0.0045(17) 0.0006(19)
C33 0.034(3) 0.028(2) 0.015(2) -0.007(2) 0.0005(19) -0.006(2)
C14 0.026(2) 0.022(2) 0.022(2) -0.011(2) 0.0080(18) -0.001(2)
C17 0.032(3) 0.027(3) 0.013(2) -0.002(2) 0.0043(18) 0.001(2)
C10 0.029(3) 0.023(2) 0.016(2) -0.008(2) 0.0025(18) -0.002(2)
C15 0.026(3) 0.037(3) 0.028(3) -0.018(2) 0.0002(19) -0.001(2)
C5 0.027(2) 0.024(2) 0.011(2) -0.0102(18) 0.0021(17) 0.0046(19)
C11 0.038(3) 0.033(3) 0.026(3) -0.017(2) 0.010(2) -0.006(2)
C40 0.041(3) 0.025(2) 0.017(2) -0.013(2) 0.0088(19) -0.009(2)
C29 0.028(2) 0.027(2) 0.017(2) -0.009(2) -0.0017(18) 0.005(2)
C16 0.036(3) 0.019(2) 0.016(2) -0.0054(19) 0.0059(19) -0.001(2)
C26 0.039(3) 0.031(3) 0.018(2) -0.010(2) 0.0006(19) -0.007(2)
C36 0.031(3) 0.028(3) 0.023(3) -0.016(2) 0.0016(19) 0.004(2)
C30 0.032(3) 0.032(3) 0.024(3) -0.012(2) 0.000(2) -0.003(2)
C8 0.039(3) 0.041(3) 0.014(2) -0.010(2) 0.013(2) -0.008(2)
C21 0.029(3) 0.026(3) 0.021(2) -0.006(2) 0.0038(19) 0.000(2)
C28 0.025(2) 0.026(2) 0.019(2) -0.0080(19) 0.0005(18) -0.003(2)
C37 0.041(3) 0.031(3) 0.016(2) -0.007(2) 0.004(2) -0.002(2)
C25 0.024(3) 0.045(3) 0.025(3) -0.019(2) 0.0060(19) -0.005(2)
C41 0.035(3) 0.049(3) 0.024(3) -0.025(2) 0.009(2) -0.009(2)
C34 0.031(3) 0.045(3) 0.024(3) -0.016(2) 0.000(2) -0.002(2)
C18 0.044(3) 0.032(3) 0.016(2) -0.004(2) 0.003(2) -0.006(2)
C38 0.039(3) 0.037(3) 0.020(3) -0.012(2) 0.000(2) 0.006(2)
C12 0.042(3) 0.031(3) 0.032(3) -0.016(2) 0.001(2) -0.006(2)
C22 0.044(3) 0.026(3) 0.039(3) -0.013(2) -0.001(2) 0.005(2)
C27 0.059(4) 0.036(3) 0.036(3) -0.022(2) 0.010(3) -0.020(3)
C39 0.048(3) 0.058(4) 0.022(3) -0.018(3) 0.007(2) 0.003(3)
C19 0.083(4) 0.027(3) 0.019(3) -0.011(2) -0.001(2) 0.015(3)
C42 0.056(4) 0.074(4) 0.027(3) -0.030(3) 0.018(2) -0.035(3)
C13 0.058(4) 0.051(4) 0.049(3) -0.036(3) -0.005(3) 0.002(3)
C35 0.036(3) 0.077(4) 0.059(4) -0.046(3) 0.005(3) -0.009(3)
C31 0.057(4) 0.047(3) 0.021(3) -0.013(2) -0.001(2) 0.004(3)
C20 0.072(4) 0.049(4) 0.024(3) -0.004(3) -0.005(3) -0.006(3)
C43 0.054(4) 0.135(7) 0.097(5) -0.085(5) 0.040(4) -0.056(5)

loop_
_atom_type_symbol
_atom_type_description
_atom_type_scat_dispersion_real
_atom_type_scat_dispersion_imag
_atom_type_scat_source
C C 0.0033 0.0016 'International Tables Vol C Tables 4.2.6.8 and 6.1.1.4'
H H 0.0000 0.0000 'International Tables Vol C Tables 4.2.6.8 and 6.1.1.4'
Cl Cl 0.1484 0.1585 'International Tables Vol C Tables 4.2.6.8 and 6.1.1.4'
N N 0.0061 0.0033 'International Tables Vol C Tables 4.2.6.8 and 6.1.1.4'
S S 0.1246 0.1234 'International Tables Vol C Tables 4.2.6.8 and 6.1.1.4'
O O 0.0106 0.0060 'International Tables Vol C Tables 4.2.6.8 and 6.1.1.4'

loop_
_geom_angle_atom_site_label_1
_geom_angle_atom_site_label_2
_geom_angle_atom_site_label_3
_geom_angle
C27 S6 C26 99.6(2)
C12 S2 C13 100.2(2)
C20 S4 C19 99.4(2)
C24 N5 C23 125.6(3)
C32 N7 C40 106.5(3)
C32 N7 C36 110.9(3)
C40 N7 C36 111.6(3)
C32 N7 C28 111.4(3)
C40 N7 C28 111.3(3)
C36 N7 C28 105.3(3)
C10 N1 C9 126.6(4)
C10 N2 C11 124.8(4)
C24 N6 C25 126.8(3)
C17 N3 C16 123.5(4)
C17 N4 C18 122.8(4)
C3 C2 C1 120.2(4)
C3 C2 C9 120.3(3)
C1 C2 C9 119.4(3)
C5 C4 C3 121.2(3)
C5 C4 C16 119.4(4)
C3 C4 C16 119.3(4)
C33 C32 N7 116.7(3)
C2 C3 C4 119.2(4)
C2 C3 C14 121.2(4)
C4 C3 C14 119.5(3)
N1 C9 C2 109.8(3)
C1 C6 C5 120.1(4)
C1 C6 C23 119.2(3)
C5 C6 C23 120.7(4)
C6 C1 C2 119.9(3)
C6 C1 C7 120.4(3)
C2 C1 C7 119.7(4)
N5 C23 C6 109.9(3)
N5 C24 N6 114.5(3)
N5 C24 S5 123.2(3)
N6 C24 S5 122.3(3)
C1 C7 C8 112.1(3)
C32 C33 C34 109.3(4)
C3 C14 C15 112.0(3)
N4 C17 N3 113.6(4)
N4 C17 S3 123.7(3)
N3 C17 S3 122.8(3)
N1 C10 N2 115.6(4)
N1 C10 S1 123.0(3)
N2 C10 S1 121.4(3)
C4 C5 C6 119.2(4)
C4 C5 C21 121.6(3)
C6 C5 C21 119.1(4)
N2 C11 C12 114.0(4)
N7 C40 C41 117.3(4)
C30 C29 C28 110.1(3)
N3 C16 C4 108.2(3)
C25 C26 S6 106.5(3)
C37 C36 N7 116.5(4)
C31 C30 C29 111.8(4)
C5 C21 C22 112.4(4)
C29 C28 N7 114.7(3)
C36 C37 C38 108.9(4)
N6 C25 C26 111.6(3)
C42 C41 C40 109.7(4)
C35 C34 C33 112.9(4)
N4 C18 C19 109.7(4)
C39 C38 C37 111.5(4)
C11 C12 S2 114.3(3)
C18 C19 S4 112.8(3)
C41 C42 C43 112.5(5)

loop_
_geom_bond_atom_site_label_1
_geom_bond_atom_site_label_2
_geom_bond_distance
S5 C24 1.707(4)
S1 C10 1.701(4)
S6 C27 1.793(5)
S6 C26 1.802(5)
S3 C17 1.674(4)
S2 C12 1.803(4)
S2 C13 1.806(5)
S4 C20 1.765(6)
S4 C19 1.806(5)
N5 C24 1.337(5)
N5 C23 1.458(5)
N7 C32 1.513(5)
N7 C40 1.514(5)
N7 C36 1.522(5)
N7 C28 1.532(5)
N1 C10 1.333(5)
N1 C9 1.455(5)
N2 C10 1.358(5)
N2 C11 1.428(5)
N6 C24 1.356(5)
N6 C25 1.437(5)
N3 C17 1.352(5)
N3 C16 1.458(5)
N4 C17 1.349(5)
N4 C18 1.470(5)
C2 C3 1.396(5)
C2 C1 1.411(5)
C2 C9 1.521(6)
C4 C5 1.397(5)
C4 C3 1.398(6)
C4 C16 1.532(5)
C32 C33 1.513(6)
C3 C14 1.520(5)
C6 C1 1.393(6)
C6 C5 1.407(5)
C6 C23 1.520(5)
C1 C7 1.531(5)
C7 C8 1.536(6)
C33 C34 1.528(6)
C14 C15 1.530(6)
C5 C21 1.514(6)
C11 C12 1.521(6)
C40 C41 1.515(6)
C29 C30 1.519(6)
C29 C28 1.519(5)
C26 C25 1.525(6)
C36 C37 1.516(6)
C30 C31 1.514(6)
C21 C22 1.532(6)
C37 C38 1.532(6)
C41 C42 1.510(6)
C34 C35 1.512(6)
C18 C19 1.485(6)
C38 C39 1.514(6)
C42 C43 1.531(7)
